data_4307317
loop_
_publ_author_name
'Chun-Mei Wang'
'Shou-Tian Zheng'
'Guo-Yu Yang'

_publ_contact_author_address
;[a] The State Key Laboratory of Structural Chemistry,
Fujian Institute of Research on the Structure of Matter,
Chinese Academy of Sciences,
Fuzhou, Fujian 350002, China
[b] State Key Laboratory of Coordination Chemistry,
Nanjing University,
Nanjing, Jiangsu 210093, China
;
_publ_contact_author_email gyg@ms.fjirsm.ac.cn
_publ_contact_author_fax 86-591-83710051
_publ_contact_author_name 'Guo-Yu Yang'
_publ_contact_author_phone 86-591-83710051
_publ_section_title
;
Novel Copper-Complex-Substituted Tungstogermanates
;
_journal_name_full 'Inorganic Chemistry'
_journal_page_first 616
_journal_page_last 618
_journal_paper_doi 10.1021/ic0618605
_journal_volume 46
_journal_year 2007
_chemical_formula_sum 'C100 H98 Cu10 Ge2 N20 O77 W18'
_chemical_formula_weight 6901.86
_chemical_name_systematic
; 
 ? 
;
_space_group_IT_number 15
_symmetry_cell_setting monoclinic
_symmetry_space_group_name_Hall '-C 2yc'
_symmetry_space_group_name_H-M 'C 1 2/c 1'
_atom_sites_solution_hydrogens geom
_atom_sites_solution_primary direct
_atom_sites_solution_secondary difmap
_audit_creation_method SHELXL-97
_cell_angle_alpha 90.00
_cell_angle_beta 107.931(2)
_cell_angle_gamma 90.00
_cell_formula_units_Z 4
_cell_length_a 41.336(2)
_cell_length_b 18.4930(7)
_cell_length_c 20.0884(10)
_cell_measurement_reflns_used 7445
_cell_measurement_temperature 293(2)
_cell_measurement_theta_max 27.4835
_cell_measurement_theta_min 2.0163
_cell_volume 14610.2(12)
_computing_cell_refinement 'Bruker XSCANS'
_computing_data_collection 'Bruker XSCANS'
_computing_data_reduction 'Bruker SHELXTL'
_computing_molecular_graphics 'Bruker SHELXTL'
_computing_publication_material 'Bruker SHELXTL'
_computing_structure_refinement 'SHELXL-97 (Sheldrick, 1997)'
_computing_structure_solution 'SHELXS-97 (Sheldrick, 1990)'
_diffrn_ambient_temperature 293(2)
_diffrn_detector_area_resol_mean 14.6306
_diffrn_measured_fraction_theta_full 0.998
_diffrn_measured_fraction_theta_max 0.998
_diffrn_measurement_device_type Mercury70
_diffrn_measurement_method CCD_Profile_fitting
_diffrn_radiation_monochromator graphite
_diffrn_radiation_source 'fine-focus sealed tube'
_diffrn_radiation_type MoK\a
_diffrn_radiation_wavelength 0.71073
_diffrn_reflns_av_R_equivalents 0.0451
_diffrn_reflns_av_sigmaI/netI 0.0428
_diffrn_reflns_limit_h_max 48
_diffrn_reflns_limit_h_min -49
_diffrn_reflns_limit_k_max 21
_diffrn_reflns_limit_k_min -21
_diffrn_reflns_limit_l_max 23
_diffrn_reflns_limit_l_min -22
_diffrn_reflns_number 45523
_diffrn_reflns_theta_full 25.00
_diffrn_reflns_theta_max 25.00
_diffrn_reflns_theta_min 2.31
_exptl_absorpt_coefficient_mu 16.029
_exptl_absorpt_correction_T_max 1.0000
_exptl_absorpt_correction_T_min 0.3448
_exptl_absorpt_correction_type multi-scan
_exptl_crystal_colour Green
_exptl_crystal_density_diffrn 3.138
_exptl_crystal_density_method 'not measured'
_exptl_crystal_description Block
_exptl_crystal_F_000 12560
_exptl_crystal_size_max 0.2000
_exptl_crystal_size_mid 0.1500
_exptl_crystal_size_min 0.1000
_refine_diff_density_max 1.413
_refine_diff_density_min -1.705
_refine_diff_density_rms 0.224
_refine_ls_extinction_method none
_refine_ls_goodness_of_fit_ref 1.171
_refine_ls_hydrogen_treatment constr
_refine_ls_matrix_type full
_refine_ls_number_parameters 1027
_refine_ls_number_reflns 12824
_refine_ls_number_restraints 0
_refine_ls_restrained_S_all 1.171
_refine_ls_R_factor_all 0.0424
_refine_ls_R_factor_gt 0.0374
_refine_ls_shift/su_max 0.001
_refine_ls_shift/su_mean 0.000
_refine_ls_structure_factor_coef Fsqd
_refine_ls_weighting_details 'calc w=1/[\s^2^(Fo^2^)+(0.0231P)^2^+192.3036P] where P=(Fo^2^+2Fc^2^)/3'
_refine_ls_weighting_scheme calc
_refine_ls_wR_factor_gt 0.0763
_refine_ls_wR_factor_ref 0.0785
_reflns_number_gt 11888
_reflns_number_total 12824
_reflns_threshold_expression >2sigma(I)
_cod_data_source_file ic0618605si20060927_101916.cif
_cod_data_source_block j202
_cod_depositor_comments
;
The following automatic conversions were performed:
'_symmetry_cell_setting' value 'Monoclinic' changed to 'monoclinic'
according to '/home/saulius/struct/CIF-dictionaries/cif_core.dic'
dictionary named 'cif_core.dic' version 2.4.1 from
2010-06-29.

'_exptl_absorpt_correction_type' value 'Multi-scan' changed
to 'multi-scan' according to
'/home/saulius/struct/CIF-dictionaries/cif_core.dic' dictionary named
'cif_core.dic' version 2.4.1 from 2010-06-29.

Automatic conversion script
Id: cif_fix_enum 1527 2010-12-29 10:47:43Z saulius 
;
_cod_original_cell_volume 14610.3(12)
_cod_database_code 4307317

loop_
_symmetry_equiv_pos_as_xyz
'x, y, z'
'-x, y, -z+1/2'
'x+1/2, y+1/2, z'
'-x+1/2, y+1/2, -z+1/2'
'-x, -y, -z'
'x, -y, z-1/2'
'-x+1/2, -y+1/2, -z'
'x+1/2, -y+1/2, z-1/2'

loop_
_atom_site_label
_atom_site_type_symbol
_atom_site_fract_x
_atom_site_fract_y
_atom_site_fract_z
_atom_site_U_iso_or_equiv
_atom_site_adp_type
_atom_site_occupancy
_atom_site_symmetry_multiplicity
_atom_site_calc_flag
_atom_site_refinement_flags
_atom_site_disorder_assembly
_atom_site_disorder_group
W1 W 0.210107(9) 0.80178(2) 0.241323(19) 0.01452(9) Uani 1 1 d . . .
W2 W 0.143789(10) 0.906941(19) 0.234142(19) 0.01352(9) Uani 1 1 d . . .
W3 W 0.148803(10) 0.822013(19) 0.086331(18) 0.01353(9) Uani 1 1 d . . .
W4 W 0.060083(10) 0.741489(19) 0.059485(19) 0.01374(9) Uani 1 1 d . . .
W5 W 0.055987(9) 0.831141(19) 0.206811(19) 0.01330(9) Uani 1 1 d . . .
W6 W 0.046846(9) 0.65069(2) 0.196095(19) 0.01422(9) Uani 1 1 d . . .
W7 W 0.196629(10) 0.59701(2) 0.227585(19) 0.01537(9) Uani 1 1 d . . .
W8 W 0.133605(10) 0.61652(2) 0.072818(19) 0.01537(9) Uani 1 1 d . . .
W9 W 0.120281(10) 0.52999(2) 0.21381(2) 0.01643(9) Uani 1 1 d . . .
Cu1 Cu 0.19546(3) 0.69832(6) 0.37901(6) 0.0165(2) Uani 1 1 d . . .
Cu2 Cu 0.12697(3) 0.79258(6) 0.36831(6) 0.0149(2) Uani 1 1 d . . .
Cu3 Cu 0.04678(3) 0.63543(7) 0.36863(6) 0.0216(3) Uani 1 1 d . . .
Cu4 Cu 0.08087(3) 0.90737(6) 0.08515(6) 0.0197(3) Uani 1 1 d . . .
Cu5 Cu 0.20693(3) 0.69910(7) 0.10742(6) 0.0223(3) Uani 1 1 d . . .
Ge Ge 0.13015(2) 0.71941(5) 0.22889(5) 0.00985(19) Uani 1 1 d . . .
O1 O 0.15165(15) 0.7910(3) 0.2014(3) 0.0114(13) Uani 1 1 d . . .
O2 O 0.08596(15) 0.7318(3) 0.1869(3) 0.0133(13) Uani 1 1 d . . .
O3 O 0.14185(15) 0.6391(3) 0.1946(3) 0.0140(13) Uani 1 1 d . . .
O4 O 0.14137(15) 0.7178(3) 0.3188(3) 0.0137(13) Uani 1 1 d . . .
O5 O 0.19212(16) 0.8955(3) 0.2513(3) 0.0182(14) Uani 1 1 d . . .
O6 O 0.20792(16) 0.7009(3) 0.2062(3) 0.0170(14) Uani 1 1 d . . .
O7 O 0.19550(16) 0.8238(4) 0.1372(3) 0.0201(15) Uani 1 1 d . . .
O8 O 0.21004(16) 0.7700(4) 0.3243(3) 0.0206(15) Uani 1 1 d . . .
O9 O 0.25264(17) 0.8216(4) 0.2556(4) 0.0270(16) Uani 1 1 d . . .
O10 O 0.14196(16) 0.8709(3) 0.3146(3) 0.0181(14) Uani 1 1 d . . .
O11 O 0.14175(16) 0.9091(3) 0.1306(3) 0.0149(14) Uani 1 1 d . . .
O12 O 0.09424(16) 0.8850(3) 0.1893(3) 0.0148(14) Uani 1 1 d . . .
O13 O 0.14112(18) 0.9986(3) 0.2434(3) 0.0241(16) Uani 1 1 d . . .
O14 O 0.14982(17) 0.8542(4) 0.0068(3) 0.0219(15) Uani 1 1 d . . .
O15 O 0.09963(16) 0.8094(3) 0.0671(3) 0.0173(14) Uani 1 1 d . . .
O16 O 0.15376(16) 0.7202(3) 0.0751(3) 0.0183(14) Uani 1 1 d . . .
O17 O 0.03770(18) 0.7515(4) -0.0275(3) 0.0243(16) Uani 1 1 d . . .
O18 O 0.04384(15) 0.8211(3) 0.0981(3) 0.0142(13) Uani 1 1 d . . .
O19 O 0.09303(16) 0.6711(3) 0.0568(3) 0.0184(14) Uani 1 1 d . . .
O20 O 0.03512(16) 0.6751(3) 0.0891(3) 0.0174(14) Uani 1 1 d . . .
O21 O 0.02763(16) 0.9010(3) 0.2032(3) 0.0196(15) Uani 1 1 d . . .
O22 O 0.07641(16) 0.8197(3) 0.2975(3) 0.0184(14) Uani 1 1 d . . .
O23 O 0.02698(15) 0.7482(3) 0.1968(3) 0.0135(13) Uani 1 1 d . . .
O24 O 0.06283(16) 0.6489(3) 0.2888(3) 0.0170(14) Uani 1 1 d . . .
O25 O 0.07654(16) 0.5805(3) 0.1814(3) 0.0175(14) Uani 1 1 d . . .
O26 O 0.00925(17) 0.6034(4) 0.1810(4) 0.0250(16) Uani 1 1 d . . .
O27 O 0.23500(17) 0.5562(4) 0.2363(4) 0.0282(17) Uani 1 1 d . . .
O28 O 0.16888(17) 0.5151(3) 0.2244(3) 0.0208(15) Uani 1 1 d . . .
O29 O 0.20036(17) 0.6255(3) 0.3138(3) 0.0215(15) Uani 1 1 d . . .
O30 O 0.18042(15) 0.5968(3) 0.1220(3) 0.0166(14) Uani 1 1 d . . .
O31 O 0.11793(17) 0.5373(3) 0.1043(3) 0.0223(15) Uani 1 1 d . . .
O32 O 0.13238(19) 0.5917(4) -0.0099(3) 0.0284(17) Uani 1 1 d . . .
O33 O 0.10694(18) 0.4409(4) 0.2058(4) 0.0276(17) Uani 1 1 d . . .
O34 O 0.12683(17) 0.5488(4) 0.3011(4) 0.0265(16) Uani 1 1 d . . .
C1 C 0.2102(2) 0.7341(6) 0.5223(5) 0.021(2) Uani 1 1 d . . .
C2 C 0.2171(3) 0.7750(6) 0.5845(5) 0.030(3) Uani 1 1 d . . .
H2A H 0.2202 0.7525 0.6274 0.036 Uiso 1 1 calc R . .
C3 C 0.2191(3) 0.8498(6) 0.5801(6) 0.036(3) Uani 1 1 d . . .
H3A H 0.2238 0.8777 0.6204 0.043 Uiso 1 1 calc R . .
C4 C 0.2143(3) 0.8824(6) 0.5171(6) 0.032(3) Uani 1 1 d . . .
H4A H 0.2156 0.9324 0.5138 0.038 Uiso 1 1 calc R . .
C5 C 0.2072(2) 0.8391(5) 0.4576(5) 0.023(2) Uani 1 1 d . . .
H5A H 0.2041 0.8611 0.4145 0.027 Uiso 1 1 calc R . .
C6 C 0.2082(2) 0.6554(5) 0.5205(5) 0.019(2) Uani 1 1 d . . .
C7 C 0.2157(3) 0.6108(6) 0.5774(5) 0.034(3) Uani 1 1 d . . .
H7A H 0.2230 0.6304 0.6222 0.041 Uiso 1 1 calc R . .
C8 C 0.2123(3) 0.5373(7) 0.5690(6) 0.038(3) Uani 1 1 d . . .
H8A H 0.2175 0.5069 0.6077 0.046 Uiso 1 1 calc R . .
C9 C 0.2013(3) 0.5097(6) 0.5030(6) 0.037(3) Uani 1 1 d . . .
H9A H 0.1976 0.4603 0.4962 0.045 Uiso 1 1 calc R . .
C10 C 0.1955(3) 0.5559(5) 0.4455(6) 0.025(2) Uani 1 1 d . . .
H10A H 0.1893 0.5368 0.4005 0.030 Uiso 1 1 calc R . .
C11 C 0.1256(2) 0.8246(5) 0.5064(5) 0.018(2) Uani 1 1 d . . .
C12 C 0.1291(3) 0.8618(6) 0.5675(5) 0.029(3) Uani 1 1 d . . .
H12A H 0.1279 0.8379 0.6074 0.034 Uiso 1 1 calc R . .
C13 C 0.1344(3) 0.9347(6) 0.5683(6) 0.037(3) Uani 1 1 d . . .
H13A H 0.1373 0.9606 0.6094 0.044 Uiso 1 1 calc R . .
C14 C 0.1355(3) 0.9701(6) 0.5087(6) 0.032(3) Uani 1 1 d . . .
H14A H 0.1389 1.0198 0.5087 0.039 Uiso 1 1 calc R . .
C15 C 0.1313(3) 0.9292(5) 0.4487(5) 0.026(2) Uani 1 1 d . . .
H15A H 0.1316 0.9525 0.4078 0.031 Uiso 1 1 calc R . .
C16 C 0.1232(3) 0.7451(5) 0.5017(5) 0.020(2) Uani 1 1 d . . .
C17 C 0.1234(3) 0.6997(6) 0.5568(5) 0.028(3) Uani 1 1 d . . .
H17A H 0.1234 0.7189 0.5996 0.034 Uiso 1 1 calc R . .
C18 C 0.1237(3) 0.6251(6) 0.5475(5) 0.031(3) Uani 1 1 d . . .
H18A H 0.1242 0.5939 0.5841 0.037 Uiso 1 1 calc R . .
C19 C 0.1233(2) 0.5985(5) 0.4842(5) 0.020(2) Uani 1 1 d . . .
H19A H 0.1236 0.5488 0.4771 0.024 Uiso 1 1 calc R . .
C20 C 0.1225(2) 0.6458(5) 0.4304(5) 0.020(2) Uani 1 1 d . . .
H20A H 0.1217 0.6269 0.3870 0.024 Uiso 1 1 calc R . .
C21 C 0.0431(3) 0.5491(6) 0.4823(6) 0.030(3) Uani 1 1 d . . .
C22 C 0.0413(3) 0.5288(8) 0.5466(7) 0.051(4) Uani 1 1 d . . .
H22A H 0.0423 0.4801 0.5588 0.062 Uiso 1 1 calc R . .
C23 C 0.0380(3) 0.5808(9) 0.5928(7) 0.059(4) Uani 1 1 d . . .
H23A H 0.0373 0.5680 0.6371 0.070 Uiso 1 1 calc R . .
C24 C 0.0359(3) 0.6517(10) 0.5728(6) 0.060(5) Uani 1 1 d . . .
H24A H 0.0335 0.6877 0.6032 0.073 Uiso 1 1 calc R . .
C25 C 0.0375(3) 0.6693(7) 0.5071(6) 0.038(3) Uani 1 1 d . . .
H25A H 0.0354 0.7175 0.4931 0.046 Uiso 1 1 calc R . .
C26 C 0.0476(3) 0.4985(6) 0.4292(6) 0.030(3) Uani 1 1 d . . .
C27 C 0.0451(3) 0.4242(7) 0.4343(7) 0.043(3) Uani 1 1 d . . .
H27A H 0.0403 0.4034 0.4723 0.051 Uiso 1 1 calc R . .
C28 C 0.0499(4) 0.3823(8) 0.3824(8) 0.069(5) Uani 1 1 d . . .
H28A H 0.0483 0.3323 0.3847 0.082 Uiso 1 1 calc R . .
C29 C 0.0570(5) 0.4134(8) 0.3270(9) 0.073(5) Uani 1 1 d . . .
H29A H 0.0615 0.3849 0.2926 0.088 Uiso 1 1 calc R . .
C30 C 0.0576(3) 0.4867(6) 0.3227(7) 0.041(3) Uani 1 1 d . . .
H30A H 0.0610 0.5077 0.2833 0.049 Uiso 1 1 calc R . .
C31 C 0.0488(3) 0.9992(6) -0.0293(6) 0.033(3) Uani 1 1 d . . .
C32 C 0.0372(3) 1.0280(7) -0.0960(6) 0.044(3) Uani 1 1 d . . .
H32A H 0.0253 1.0714 -0.1048 0.053 Uiso 1 1 calc R . .
C33 C 0.0442(4) 0.9891(9) -0.1492(7) 0.062(4) Uani 1 1 d . . .
H33A H 0.0371 1.0070 -0.1947 0.074 Uiso 1 1 calc R . .
C34 C 0.0609(3) 0.9270(7) -0.1358(6) 0.048(3) Uani 1 1 d . . .
H34A H 0.0655 0.9014 -0.1717 0.058 Uiso 1 1 calc R . .
C35 C 0.0713(3) 0.9002(7) -0.0683(6) 0.039(3) Uani 1 1 d . . .
H35A H 0.0829 0.8564 -0.0593 0.046 Uiso 1 1 calc R . .
C36 C 0.0442(3) 1.0367(5) 0.0330(6) 0.027(2) Uani 1 1 d . . .
C37 C 0.0250(3) 1.0975(6) 0.0299(7) 0.044(3) Uani 1 1 d . . .
H37A H 0.0130 1.1177 -0.0130 0.053 Uiso 1 1 calc R . .
C38 C 0.0237(3) 1.1283(7) 0.0911(8) 0.054(4) Uani 1 1 d . . .
H38A H 0.0111 1.1702 0.0903 0.065 Uiso 1 1 calc R . .
C39 C 0.0412(4) 1.0964(7) 0.1538(8) 0.057(4) Uani 1 1 d . . .
H39A H 0.0405 1.1166 0.1958 0.068 Uiso 1 1 calc R . .
C40 C 0.0597(3) 1.0349(6) 0.1544(6) 0.036(3) Uani 1 1 d . . .
H40A H 0.0721 1.0145 0.1969 0.043 Uiso 1 1 calc R . .
C41 C 0.2402(3) 0.6619(6) 0.0090(6) 0.037(3) Uani 1 1 d . . .
C42 C 0.2451(4) 0.6430(7) -0.0523(7) 0.058(4) Uani 1 1 d . . .
H42A H 0.2662 0.6259 -0.0531 0.069 Uiso 1 1 calc R . .
C43 C 0.2188(5) 0.6492(9) -0.1129(7) 0.074(5) Uani 1 1 d . . .
H43A H 0.2217 0.6360 -0.1553 0.089 Uiso 1 1 calc R . .
C44 C 0.1881(5) 0.6750(9) -0.1110(7) 0.074(5) Uani 1 1 d . . .
H44A H 0.1699 0.6797 -0.1519 0.089 Uiso 1 1 calc R . .
C45 C 0.1845(3) 0.6939(7) -0.0471(6) 0.041(3) Uani 1 1 d . . .
H45A H 0.1637 0.7116 -0.0457 0.050 Uiso 1 1 calc R . .
C46 C 0.2664(3) 0.6551(6) 0.0779(7) 0.040(3) Uani 1 1 d . . .
C47 C 0.2986(4) 0.6275(8) 0.0856(9) 0.063(5) Uani 1 1 d . . .
H47A H 0.3048 0.6129 0.0469 0.076 Uiso 1 1 calc R . .
C48 C 0.3213(4) 0.6222(9) 0.1520(10) 0.079(6) Uani 1 1 d . . .
H48A H 0.3432 0.6048 0.1585 0.095 Uiso 1 1 calc R . .
C49 C 0.3111(3) 0.6434(9) 0.2096(8) 0.066(5) Uani 1 1 d . . .
H49A H 0.3259 0.6400 0.2549 0.080 Uiso 1 1 calc R . .
C50 C 0.2779(3) 0.6696(7) 0.1967(7) 0.044(3) Uani 1 1 d . . .
H50A H 0.2709 0.6840 0.2344 0.053 Uiso 1 1 calc R . .
N1 N 0.2047(2) 0.7671(4) 0.4601(4) 0.0198(18) Uani 1 1 d . . .
N2 N 0.1988(2) 0.6274(4) 0.4546(4) 0.0221(19) Uani 1 1 d . . .
N3 N 0.1268(2) 0.8582(4) 0.4474(4) 0.0191(18) Uani 1 1 d . . .
N4 N 0.12280(19) 0.7176(4) 0.4382(4) 0.0167(17) Uani 1 1 d . . .
N5 N 0.0418(2) 0.6191(5) 0.4629(4) 0.028(2) Uani 1 1 d . . .
N6 N 0.0534(2) 0.5300(5) 0.3729(4) 0.027(2) Uani 1 1 d . . .
N7 N 0.0651(2) 0.9356(5) -0.0156(4) 0.028(2) Uani 1 1 d . . .
N8 N 0.0604(2) 1.0036(4) 0.0942(4) 0.025(2) Uani 1 1 d . . .
N9 N 0.2098(2) 0.6879(5) 0.0126(5) 0.032(2) Uani 1 1 d . . .
N10 N 0.2565(2) 0.6746(5) 0.1329(5) 0.032(2) Uani 1 1 d . . .
O1W O 0.03920(17) 0.7425(4) 0.3700(3) 0.0252(16) Uani 1 1 d . . .
O2W O 0.1199(3) 0.2905(6) 0.2240(6) 0.090(4) Uani 1 1 d . . .
O3W O 0.2808(3) 0.4860(6) 0.3597(5) 0.075(3) Uani 1 1 d . . .
O4W O 0.3219(2) 0.8586(6) 0.2880(5) 0.060(3) Uani 1 1 d . . .
O5W O 0.0910(12) 0.7749(16) -0.184(3) 0.23(3) Uani 0.50 1 d P . .

loop_
_atom_site_aniso_label
_atom_site_aniso_U_11
_atom_site_aniso_U_22
_atom_site_aniso_U_33
_atom_site_aniso_U_23
_atom_site_aniso_U_13
_atom_site_aniso_U_12
W1 0.0133(2) 0.0180(2) 0.01158(19) 0.00095(14) 0.00285(16) -0.00189(15)
W2 0.0177(2) 0.01124(18) 0.01145(19) -0.00011(13) 0.00430(16) -0.00149(15)
W3 0.0162(2) 0.01459(19) 0.01003(18) 0.00165(14) 0.00442(16) 0.00047(15)
W4 0.0139(2) 0.01451(19) 0.01058(18) -0.00038(14) 0.00058(15) 0.00140(15)
W5 0.0135(2) 0.01356(19) 0.01228(19) 0.00053(14) 0.00324(16) 0.00263(15)
W6 0.0123(2) 0.01471(19) 0.0151(2) 0.00110(14) 0.00346(16) 0.00002(15)
W7 0.0155(2) 0.0168(2) 0.01332(19) -0.00001(14) 0.00368(16) 0.00458(15)
W8 0.0180(2) 0.01505(19) 0.01225(19) -0.00280(14) 0.00348(16) 0.00258(16)
W9 0.0194(2) 0.01251(19) 0.0170(2) -0.00042(14) 0.00506(17) 0.00176(16)
Cu1 0.0205(6) 0.0185(6) 0.0098(6) 0.0011(4) 0.0035(5) 0.0008(5)
Cu2 0.0198(6) 0.0146(6) 0.0104(5) 0.0004(4) 0.0049(5) 0.0018(5)
Cu3 0.0204(7) 0.0268(7) 0.0179(6) 0.0049(5) 0.0064(5) 0.0009(5)
Cu4 0.0248(7) 0.0160(6) 0.0163(6) 0.0053(4) 0.0033(5) 0.0047(5)
Cu5 0.0238(7) 0.0286(7) 0.0179(6) 0.0009(5) 0.0112(5) 0.0026(5)
Ge 0.0111(5) 0.0094(4) 0.0084(4) 0.0000(3) 0.0021(4) 0.0007(4)
O1 0.015(3) 0.013(3) 0.007(3) 0.001(2) 0.005(3) -0.001(3)
O2 0.010(3) 0.019(3) 0.009(3) -0.001(2) 0.000(3) 0.001(3)
O3 0.015(3) 0.016(3) 0.010(3) 0.001(2) 0.003(3) 0.000(3)
O4 0.018(3) 0.017(3) 0.006(3) 0.003(2) 0.004(3) 0.003(3)
O5 0.020(4) 0.013(3) 0.022(4) -0.001(3) 0.007(3) -0.004(3)
O6 0.021(4) 0.020(3) 0.009(3) 0.000(2) 0.003(3) 0.004(3)
O7 0.017(4) 0.030(4) 0.014(3) 0.001(3) 0.006(3) 0.000(3)
O8 0.021(4) 0.029(4) 0.011(3) -0.006(3) 0.004(3) -0.006(3)
O9 0.018(4) 0.034(4) 0.027(4) 0.001(3) 0.004(3) -0.006(3)
O10 0.021(4) 0.017(3) 0.015(3) -0.001(3) 0.003(3) -0.005(3)
O11 0.022(4) 0.008(3) 0.015(3) 0.002(2) 0.006(3) -0.003(3)
O12 0.019(4) 0.012(3) 0.011(3) 0.002(2) 0.001(3) 0.001(3)
O13 0.032(4) 0.015(3) 0.023(4) -0.004(3) 0.005(3) -0.003(3)
O14 0.032(4) 0.026(4) 0.010(3) -0.001(3) 0.009(3) -0.004(3)
O15 0.021(4) 0.013(3) 0.020(4) 0.000(3) 0.009(3) -0.002(3)
O16 0.017(4) 0.021(4) 0.015(3) -0.007(3) 0.003(3) 0.003(3)
O17 0.031(4) 0.024(4) 0.015(4) -0.001(3) 0.003(3) 0.001(3)
O18 0.017(3) 0.009(3) 0.016(3) 0.001(2) 0.004(3) 0.000(3)
O19 0.020(4) 0.024(4) 0.011(3) -0.003(3) 0.004(3) -0.001(3)
O20 0.015(3) 0.019(3) 0.011(3) -0.002(3) -0.006(3) -0.004(3)
O21 0.021(4) 0.018(4) 0.022(4) -0.001(3) 0.011(3) 0.006(3)
O22 0.015(3) 0.021(4) 0.016(3) 0.002(3) 0.000(3) 0.004(3)
O23 0.012(3) 0.014(3) 0.015(3) 0.002(2) 0.004(3) -0.002(3)
O24 0.016(3) 0.019(3) 0.014(3) 0.002(3) 0.003(3) -0.001(3)
O25 0.019(4) 0.017(3) 0.018(3) 0.000(3) 0.007(3) -0.001(3)
O26 0.016(4) 0.028(4) 0.031(4) 0.007(3) 0.006(3) 0.001(3)
O27 0.023(4) 0.031(4) 0.032(4) 0.002(3) 0.011(3) 0.010(3)
O28 0.027(4) 0.012(3) 0.024(4) 0.004(3) 0.008(3) 0.007(3)
O29 0.028(4) 0.018(4) 0.018(4) -0.001(3) 0.007(3) 0.003(3)
O30 0.015(3) 0.020(3) 0.018(3) -0.004(3) 0.009(3) 0.003(3)
O31 0.028(4) 0.016(3) 0.024(4) -0.005(3) 0.010(3) 0.004(3)
O32 0.037(5) 0.032(4) 0.014(4) -0.003(3) 0.004(3) 0.004(3)
O33 0.030(4) 0.019(4) 0.031(4) 0.000(3) 0.005(3) 0.000(3)
O34 0.025(4) 0.030(4) 0.027(4) -0.005(3) 0.011(3) -0.001(3)
C1 0.009(5) 0.035(6) 0.018(5) -0.004(4) 0.001(4) 0.001(4)
C2 0.019(6) 0.042(7) 0.020(6) -0.003(5) -0.004(5) 0.003(5)
C3 0.029(6) 0.039(7) 0.034(7) -0.016(5) 0.001(5) -0.011(5)
C4 0.031(7) 0.025(6) 0.035(7) -0.016(5) 0.005(5) -0.001(5)
C5 0.019(5) 0.025(6) 0.023(6) 0.004(4) 0.005(5) 0.004(4)
C6 0.011(5) 0.032(6) 0.014(5) 0.002(4) 0.005(4) -0.001(4)
C7 0.045(7) 0.045(7) 0.011(5) 0.007(5) 0.006(5) -0.009(6)
C8 0.035(7) 0.048(8) 0.028(7) 0.021(5) 0.005(6) 0.000(6)
C9 0.043(7) 0.026(6) 0.044(7) 0.015(5) 0.015(6) 0.006(5)
C10 0.025(6) 0.016(5) 0.032(6) -0.004(4) 0.004(5) 0.003(4)
C11 0.020(5) 0.023(5) 0.015(5) -0.006(4) 0.009(4) -0.001(4)
C12 0.040(7) 0.027(6) 0.022(6) -0.001(4) 0.013(5) 0.005(5)
C13 0.038(7) 0.044(7) 0.029(6) -0.014(5) 0.013(6) 0.009(6)
C14 0.039(7) 0.021(6) 0.037(7) -0.010(5) 0.012(6) 0.002(5)
C15 0.036(6) 0.023(6) 0.024(6) -0.005(4) 0.019(5) -0.001(5)
C16 0.024(6) 0.017(5) 0.015(5) 0.003(4) 0.002(4) 0.002(4)
C17 0.040(7) 0.031(6) 0.019(5) -0.003(4) 0.017(5) -0.010(5)
C18 0.037(7) 0.035(6) 0.023(6) 0.011(5) 0.012(5) -0.004(5)
C19 0.022(5) 0.008(5) 0.029(6) 0.007(4) 0.006(5) -0.002(4)
C20 0.014(5) 0.026(6) 0.021(5) -0.004(4) 0.006(4) 0.007(4)
C21 0.013(5) 0.049(7) 0.027(6) 0.011(5) 0.006(5) 0.001(5)
C22 0.024(7) 0.076(11) 0.048(9) 0.032(8) 0.002(6) 0.009(7)
C23 0.043(9) 0.103(13) 0.030(8) 0.029(8) 0.012(7) 0.011(8)
C24 0.043(8) 0.124(15) 0.016(6) 0.006(7) 0.011(6) 0.026(9)
C25 0.025(6) 0.061(8) 0.026(6) 0.003(6) 0.003(5) 0.008(6)
C26 0.021(6) 0.029(6) 0.039(7) 0.017(5) 0.008(5) 0.007(5)
C27 0.045(8) 0.043(8) 0.045(8) 0.023(6) 0.021(7) 0.006(6)
C28 0.090(13) 0.043(9) 0.078(11) 0.039(8) 0.035(10) 0.002(8)
C29 0.124(15) 0.031(8) 0.078(12) 0.011(7) 0.052(11) 0.002(9)
C30 0.052(8) 0.029(7) 0.047(8) 0.014(5) 0.023(7) 0.006(6)
C31 0.026(6) 0.029(6) 0.037(7) 0.018(5) -0.001(5) 0.003(5)
C32 0.048(8) 0.040(7) 0.031(7) 0.023(6) -0.007(6) 0.011(6)
C33 0.072(11) 0.082(11) 0.025(7) 0.031(7) 0.005(7) 0.001(9)
C34 0.062(9) 0.054(9) 0.021(6) 0.008(6) 0.003(6) 0.007(7)
C35 0.045(8) 0.041(7) 0.023(6) 0.010(5) 0.001(6) 0.005(6)
C36 0.023(6) 0.015(5) 0.042(7) 0.014(4) 0.009(5) 0.005(4)
C37 0.036(7) 0.035(7) 0.049(8) 0.025(6) -0.006(6) 0.019(6)
C38 0.049(9) 0.036(8) 0.074(11) 0.011(7) 0.013(8) 0.018(7)
C39 0.073(11) 0.041(8) 0.057(9) 0.011(7) 0.022(8) 0.026(7)
C40 0.046(8) 0.022(6) 0.036(7) 0.000(5) 0.005(6) 0.016(5)
C41 0.056(8) 0.023(6) 0.050(8) 0.012(5) 0.042(7) 0.001(6)
C42 0.095(12) 0.051(9) 0.048(9) -0.012(7) 0.052(9) -0.003(8)
C43 0.116(15) 0.092(13) 0.032(9) -0.014(8) 0.050(10) 0.006(11)
C44 0.117(15) 0.085(12) 0.029(8) 0.008(7) 0.035(9) 0.012(11)
C45 0.047(8) 0.054(8) 0.030(7) 0.002(6) 0.022(6) 0.003(6)
C46 0.041(7) 0.034(7) 0.054(8) 0.015(6) 0.027(7) 0.007(6)
C47 0.057(10) 0.077(11) 0.073(11) 0.025(9) 0.046(9) 0.032(8)
C48 0.050(10) 0.095(14) 0.110(15) 0.020(11) 0.052(11) 0.037(9)
C49 0.028(8) 0.101(13) 0.071(11) 0.038(9) 0.016(8) 0.023(8)
C50 0.031(7) 0.061(9) 0.040(8) 0.010(6) 0.010(6) 0.024(6)
N1 0.022(5) 0.022(5) 0.017(4) 0.000(3) 0.008(4) -0.001(4)
N2 0.020(5) 0.023(5) 0.024(5) 0.003(3) 0.008(4) 0.007(4)
N3 0.027(5) 0.013(4) 0.020(4) -0.002(3) 0.010(4) -0.001(3)
N4 0.019(4) 0.018(4) 0.014(4) 0.001(3) 0.006(3) 0.004(3)
N5 0.011(4) 0.045(6) 0.026(5) 0.007(4) 0.003(4) -0.002(4)
N6 0.024(5) 0.031(5) 0.024(5) 0.012(4) 0.008(4) 0.003(4)
N7 0.024(5) 0.030(5) 0.025(5) 0.004(4) -0.001(4) -0.006(4)
N8 0.029(5) 0.022(5) 0.023(5) 0.008(4) 0.006(4) 0.009(4)
N9 0.044(6) 0.030(5) 0.027(5) 0.006(4) 0.019(5) 0.001(4)
N10 0.034(6) 0.032(5) 0.039(6) 0.009(4) 0.024(5) 0.003(4)
O1W 0.022(4) 0.030(4) 0.022(4) 0.001(3) 0.005(3) 0.000(3)
O2W 0.137(11) 0.058(7) 0.067(8) 0.014(6) 0.021(8) -0.011(7)
O3W 0.094(8) 0.064(7) 0.052(6) -0.018(5) 0.000(6) 0.032(6)
O4W 0.039(5) 0.074(7) 0.061(7) -0.002(5) 0.007(5) -0.015(5)
O5W 0.34(6) 0.08(2) 0.44(7) -0.05(3) 0.35(6) 0.01(3)

loop_
_atom_type_symbol
_atom_type_description
_atom_type_scat_dispersion_real
_atom_type_scat_dispersion_imag
_atom_type_scat_source
C C 0.0033 0.0016 'International Tables Vol C Tables 4.2.6.8 and 6.1.1.4'
H H 0.0000 0.0000 'International Tables Vol C Tables 4.2.6.8 and 6.1.1.4'
N N 0.0061 0.0033 'International Tables Vol C Tables 4.2.6.8 and 6.1.1.4'
O O 0.0106 0.0060 'International Tables Vol C Tables 4.2.6.8 and 6.1.1.4'
Cu Cu 0.3201 1.2651 'International Tables Vol C Tables 4.2.6.8 and 6.1.1.4'
Ge Ge 0.1547 1.8001 'International Tables Vol C Tables 4.2.6.8 and 6.1.1.4'
W W -0.8490 6.8722 'International Tables Vol C Tables 4.2.6.8 and 6.1.1.4'

loop_
_geom_angle_atom_site_label_1
_geom_angle_atom_site_label_2
_geom_angle_atom_site_label_3
_geom_angle
_geom_angle_site_symmetry_1
_geom_angle_site_symmetry_3
_geom_angle_publ_flag
O9 W1 O8 102.2(3) . . ?
O9 W1 O5 101.4(3) . . ?
O8 W1 O5 95.1(3) . . ?
O9 W1 O6 101.0(3) . . ?
O8 W1 O6 90.5(3) . . ?
O5 W1 O6 155.2(3) . . ?
O9 W1 O7 95.3(3) . . ?
O8 W1 O7 162.0(3) . . ?
O5 W1 O7 85.7(3) . . ?
O6 W1 O7 81.7(3) . . ?
O9 W1 O1 167.7(3) . . ?
O8 W1 O1 89.6(3) . . ?
O5 W1 O1 73.5(2) . . ?
O6 W1 O1 82.4(2) . . ?
O7 W1 O1 73.3(2) . . ?
O13 W2 O10 104.6(3) . . ?
O13 W2 O5 100.7(3) . . ?
O10 W2 O5 97.4(3) . . ?
O13 W2 O12 99.1(3) . . ?
O10 W2 O12 90.5(3) . . ?
O5 W2 O12 156.1(2) . . ?
O13 W2 O11 96.1(3) . . ?
O10 W2 O11 158.5(3) . . ?
O5 W2 O11 84.3(3) . . ?
O12 W2 O11 80.3(2) . . ?
O13 W2 O1 167.3(3) . . ?
O10 W2 O1 87.7(2) . . ?
O5 W2 O1 73.7(2) . . ?
O12 W2 O1 84.1(2) . . ?
O11 W2 O1 72.2(2) . . ?
O14 W3 O7 100.6(3) . . ?
O14 W3 O11 101.1(3) . . ?
O7 W3 O11 90.6(3) . . ?
O14 W3 O16 101.4(3) . . ?
O7 W3 O16 87.3(3) . . ?
O11 W3 O16 157.4(2) . . ?
O14 W3 O15 100.3(3) . . ?
O7 W3 O15 159.1(3) . . ?
O11 W3 O15 83.9(3) . . ?
O16 W3 O15 90.1(3) . . ?
O14 W3 O1 172.6(3) . . ?
O7 W3 O1 74.8(2) . . ?
O11 W3 O1 73.5(2) . . ?
O16 W3 O1 84.3(2) . . ?
O15 W3 O1 84.2(2) . . ?
O17 W4 O20 102.9(3) . . ?
O17 W4 O18 100.7(3) . . ?
O20 W4 O18 94.7(3) . . ?
O17 W4 O19 102.2(3) . . ?
O20 W4 O19 91.8(3) . . ?
O18 W4 O19 154.1(3) . . ?
O17 W4 O15 100.3(3) . . ?
O20 W4 O15 156.7(3) . . ?
O18 W4 O15 82.3(2) . . ?
O19 W4 O15 81.9(3) . . ?
O17 W4 O2 173.2(3) . . ?
O20 W4 O2 73.7(2) . . ?
O18 W4 O2 74.0(2) . . ?
O19 W4 O2 83.9(2) . . ?
O15 W4 O2 83.4(2) . . ?
O21 W5 O22 103.6(3) . . ?
O21 W5 O23 101.5(3) . . ?
O22 W5 O23 95.6(3) . . ?
O21 W5 O12 100.6(3) . . ?
O22 W5 O12 95.1(3) . . ?
O23 W5 O12 152.5(2) . . ?
O21 W5 O18 94.6(3) . . ?
O22 W5 O18 161.6(3) . . ?
O23 W5 O18 83.0(2) . . ?
O12 W5 O18 79.0(2) . . ?
O21 W5 O2 167.2(3) . . ?
O22 W5 O2 88.4(2) . . ?
O23 W5 O2 72.4(2) . . ?
O12 W5 O2 82.6(2) . . ?
O18 W5 O2 73.6(2) . . ?
O26 W6 O24 101.5(3) . . ?
O26 W6 O25 102.7(3) . . ?
O24 W6 O25 95.9(3) . . ?
O26 W6 O23 96.3(3) . . ?
O24 W6 O23 91.8(3) . . ?
O25 W6 O23 157.7(2) . . ?
O26 W6 O20 91.0(3) . . ?
O24 W6 O20 166.3(3) . . ?
O25 W6 O20 86.8(3) . . ?
O23 W6 O20 81.1(2) . . ?
O26 W6 O2 162.2(3) . . ?
O24 W6 O2 93.1(2) . . ?
O25 W6 O2 85.8(2) . . ?
O23 W6 O2 72.8(2) . . ?
O20 W6 O2 73.6(2) . . ?
O27 W7 O29 103.4(3) . . ?
O27 W7 O28 100.5(3) . . ?
O29 W7 O28 98.1(3) . . ?
O27 W7 O30 96.0(3) . . ?
O29 W7 O30 158.3(3) . . ?
O28 W7 O30 87.8(3) . . ?
O27 W7 O6 99.8(3) . . ?
O29 W7 O6 88.2(3) . . ?
O28 W7 O6 156.6(3) . . ?
O30 W7 O6 78.8(2) . . ?
O27 W7 O3 168.2(3) . . ?
O29 W7 O3 87.9(3) . . ?
O28 W7 O3 74.2(2) . . ?
O30 W7 O3 73.6(2) . . ?
O6 W7 O3 83.7(2) . . ?
O32 W8 O31 102.6(3) . . ?
O32 W8 O19 102.6(3) . . ?
O31 W8 O19 95.6(3) . . ?
O32 W8 O30 100.0(3) . . ?
O31 W8 O30 94.6(3) . . ?
O19 W8 O30 152.5(3) . . ?
O32 W8 O16 99.2(3) . . ?
O31 W8 O16 158.1(3) . . ?
O19 W8 O16 80.9(3) . . ?
O30 W8 O16 80.2(3) . . ?
O32 W8 O3 171.8(3) . . ?
O31 W8 O3 74.7(2) . . ?
O19 W8 O3 85.5(2) . . ?
O30 W8 O3 72.7(2) . . ?
O16 W8 O3 83.5(2) . . ?
O34 W9 O33 103.4(3) . . ?
O34 W9 O25 94.7(3) . . ?
O33 W9 O25 100.8(3) . . ?
O34 W9 O28 94.7(3) . . ?
O33 W9 O28 99.3(3) . . ?
O25 W9 O28 155.1(3) . . ?
O34 W9 O31 163.6(3) . . ?
O33 W9 O31 92.9(3) . . ?
O25 W9 O31 83.4(2) . . ?
O28 W9 O31 81.1(3) . . ?
O34 W9 O3 92.7(3) . . ?
O33 W9 O3 162.7(3) . . ?
O25 W9 O3 83.8(2) . . ?
O28 W9 O3 72.8(2) . . ?
O31 W9 O3 70.9(2) . . ?
O29 Cu1 O8 88.7(3) . . ?
O29 Cu1 N2 93.5(3) . . ?
O8 Cu1 N2 158.5(3) . . ?
O29 Cu1 N1 163.3(3) . . ?
O8 Cu1 N1 90.7(3) . . ?
N2 Cu1 N1 81.2(3) . . ?
O29 Cu1 O4 92.4(3) . . ?
O8 Cu1 O4 91.0(2) . . ?
N2 Cu1 O4 110.3(3) . . ?
N1 Cu1 O4 104.3(3) . . ?
O4 Cu2 N3 159.0(3) . . ?
O4 Cu2 O10 92.6(3) . . ?
N3 Cu2 O10 93.8(3) . . ?
O4 Cu2 N4 88.4(3) . . ?
N3 Cu2 N4 80.9(3) . . ?
O10 Cu2 N4 166.6(3) . . ?
O4 Cu2 O22 102.5(2) . . ?
N3 Cu2 O22 98.1(3) . . ?
O10 Cu2 O22 82.9(2) . . ?
N4 Cu2 O22 109.9(3) . . ?
O24 Cu3 N6 94.9(3) . . ?
O24 Cu3 N5 166.5(3) . . ?
N6 Cu3 N5 82.0(4) . . ?
O24 Cu3 O1W 88.8(3) . . ?
N6 Cu3 O1W 176.2(3) . . ?
N5 Cu3 O1W 94.3(3) . . ?
O24 Cu3 O26 103.4(3) . 2 ?
N6 Cu3 O26 82.6(3) . 2 ?
N5 Cu3 O26 89.4(3) . 2 ?
O1W Cu3 O26 96.8(3) . 2 ?
N7 Cu4 N8 81.1(4) . . ?
N7 Cu4 O12 175.2(3) . . ?
N8 Cu4 O12 94.3(3) . . ?
N7 Cu4 O15 94.3(3) . . ?
N8 Cu4 O15 175.2(3) . . ?
O12 Cu4 O15 90.3(2) . . ?
N7 Cu4 O18 106.1(3) . . ?
N8 Cu4 O18 107.1(3) . . ?
O12 Cu4 O18 73.8(2) . . ?
O15 Cu4 O18 72.8(2) . . ?
N7 Cu4 O11 111.0(3) . . ?
N8 Cu4 O11 112.1(3) . . ?
O12 Cu4 O11 72.0(2) . . ?
O15 Cu4 O11 70.7(2) . . ?
O18 Cu4 O11 128.9(2) . . ?
N9 Cu5 O6 173.2(3) . . ?
N9 Cu5 N10 82.0(4) . . ?
O6 Cu5 N10 92.5(3) . . ?
N9 Cu5 O16 95.1(3) . . ?
O6 Cu5 O16 90.2(2) . . ?
N10 Cu5 O16 176.3(3) . . ?
N9 Cu5 O30 102.5(3) . . ?
O6 Cu5 O30 75.1(2) . . ?
N10 Cu5 O30 106.1(3) . . ?
O16 Cu5 O30 72.2(2) . . ?
O4 Ge O3 112.2(3) . . ?
O4 Ge O1 109.9(3) . . ?
O3 Ge O1 106.4(3) . . ?
O4 Ge O2 114.0(3) . . ?
O3 Ge O2 106.7(3) . . ?
O1 Ge O2 107.3(3) . . ?
Ge O1 W2 118.7(3) . . ?
Ge O1 W1 121.8(3) . . ?
W2 O1 W1 92.6(2) . . ?
Ge O1 W3 127.6(3) . . ?
W2 O1 W3 94.9(2) . . ?
W1 O1 W3 92.9(2) . . ?
Ge O2 W6 122.3(3) . . ?
Ge O2 W5 123.1(3) . . ?
W6 O2 W5 94.5(2) . . ?
Ge O2 W4 124.0(3) . . ?
W6 O2 W4 92.4(2) . . ?
W5 O2 W4 92.2(2) . . ?
Ge O3 W9 120.5(3) . . ?
Ge O3 W7 122.5(3) . . ?
W9 O3 W7 93.1(2) . . ?
Ge O3 W8 125.0(3) . . ?
W9 O3 W8 94.5(2) . . ?
W7 O3 W8 93.1(2) . . ?
Ge O4 Cu2 120.6(3) . . ?
Ge O4 Cu1 118.4(3) . . ?
Cu2 O4 Cu1 104.9(3) . . ?
W1 O5 W2 119.5(3) . . ?
Cu5 O6 W1 110.9(3) . . ?
Cu5 O6 W7 105.0(3) . . ?
W1 O6 W7 142.5(3) . . ?
W3 O7 W1 119.0(3) . . ?
W1 O8 Cu1 148.8(4) . . ?
W2 O10 Cu2 150.0(4) . . ?
W3 O11 W2 119.4(3) . . ?
W3 O11 Cu4 96.0(2) . . ?
W2 O11 Cu4 95.5(2) . . ?
W5 O12 W2 141.1(3) . . ?
W5 O12 Cu4 107.7(3) . . ?
W2 O12 Cu4 109.7(3) . . ?
W3 O15 W4 148.2(3) . . ?
W3 O15 Cu4 106.6(3) . . ?
W4 O15 Cu4 102.8(3) . . ?
W3 O16 W8 148.2(3) . . ?
W3 O16 Cu5 106.4(3) . . ?
W8 O16 Cu5 101.9(3) . . ?
W4 O18 W5 119.9(3) . . ?
W4 O18 Cu4 99.4(3) . . ?
W5 O18 Cu4 95.9(2) . . ?
W4 O19 W8 164.7(4) . . ?
W4 O20 W6 120.3(3) . . ?
W5 O22 Cu2 138.8(3) . . ?
W5 O23 W6 118.7(3) . . ?
W6 O24 Cu3 139.6(4) . . ?
W6 O25 W9 149.5(4) . . ?
W6 O26 Cu3 132.7(4) . 2 ?
W7 O28 W9 118.6(3) . . ?
W7 O29 Cu1 151.0(4) . . ?
W8 O30 W7 119.8(3) . . ?
W8 O30 Cu5 103.2(3) . . ?
W7 O30 Cu5 96.8(2) . . ?
W8 O31 W9 119.9(3) . . ?
N1 C1 C2 120.5(10) . . ?
N1 C1 C6 116.0(8) . . ?
C2 C1 C6 123.5(9) . . ?
C3 C2 C1 118.5(10) . . ?
C3 C2 H2A 120.7 . . ?
C1 C2 H2A 120.7 . . ?
C4 C3 C2 120.4(10) . . ?
C4 C3 H3A 119.8 . . ?
C2 C3 H3A 119.8 . . ?
C3 C4 C5 118.4(10) . . ?
C3 C4 H4A 120.8 . . ?
C5 C4 H4A 120.8 . . ?
N1 C5 C4 122.6(10) . . ?
N1 C5 H5A 118.7 . . ?
C4 C5 H5A 118.7 . . ?
N2 C6 C7 120.5(10) . . ?
N2 C6 C1 113.6(8) . . ?
C7 C6 C1 125.9(9) . . ?
C6 C7 C8 120.5(10) . . ?
C6 C7 H7A 119.7 . . ?
C8 C7 H7A 119.7 . . ?
C9 C8 C7 118.8(10) . . ?
C9 C8 H8A 120.6 . . ?
C7 C8 H8A 120.6 . . ?
C8 C9 C10 119.8(11) . . ?
C8 C9 H9A 120.1 . . ?
C10 C9 H9A 120.1 . . ?
N2 C10 C9 120.5(10) . . ?
N2 C10 H10A 119.7 . . ?
C9 C10 H10A 119.7 . . ?
N3 C11 C12 122.1(9) . . ?
N3 C11 C16 114.9(8) . . ?
C12 C11 C16 122.9(9) . . ?
C13 C12 C11 118.4(10) . . ?
C13 C12 H12A 120.8 . . ?
C11 C12 H12A 120.8 . . ?
C12 C13 C14 120.5(10) . . ?
C12 C13 H13A 119.7 . . ?
C14 C13 H13A 119.7 . . ?
C13 C14 C15 117.9(10) . . ?
C13 C14 H14A 121.1 . . ?
C15 C14 H14A 121.1 . . ?
N3 C15 C14 122.4(10) . . ?
N3 C15 H15A 118.8 . . ?
C14 C15 H15A 118.8 . . ?
N4 C16 C17 121.0(9) . . ?
N4 C16 C11 114.3(8) . . ?
C17 C16 C11 124.6(9) . . ?
C16 C17 C18 119.3(9) . . ?
C16 C17 H17A 120.4 . . ?
C18 C17 H17A 120.4 . . ?
C19 C18 C17 119.2(9) . . ?
C19 C18 H18A 120.4 . . ?
C17 C18 H18A 120.4 . . ?
C18 C19 C20 119.5(9) . . ?
C18 C19 H19A 120.2 . . ?
C20 C19 H19A 120.2 . . ?
N4 C20 C19 122.6(9) . . ?
N4 C20 H20A 118.7 . . ?
C19 C20 H20A 118.7 . . ?
N5 C21 C22 121.9(12) . . ?
N5 C21 C26 113.7(9) . . ?
C22 C21 C26 124.4(12) . . ?
C21 C22 C23 119.4(14) . . ?
C21 C22 H22A 120.3 . . ?
C23 C22 H22A 120.3 . . ?
C24 C23 C22 119.0(12) . . ?
C24 C23 H23A 120.5 . . ?
C22 C23 H23A 120.5 . . ?
C23 C24 C25 119.3(14) . . ?
C23 C24 H24A 120.3 . . ?
C25 C24 H24A 120.3 . . ?
N5 C25 C24 121.8(13) . . ?
N5 C25 H25A 119.1 . . ?
C24 C25 H25A 119.1 . . ?
N6 C26 C27 121.7(11) . . ?
N6 C26 C21 115.2(9) . . ?
C27 C26 C21 123.1(10) . . ?
C28 C27 C26 118.4(11) . . ?
C28 C27 H27A 120.8 . . ?
C26 C27 H27A 120.8 . . ?
C27 C28 C29 120.3(14) . . ?
C27 C28 H28A 119.8 . . ?
C29 C28 H28A 119.8 . . ?
C30 C29 C28 119.0(15) . . ?
C30 C29 H29A 120.5 . . ?
C28 C29 H29A 120.5 . . ?
N6 C30 C29 122.7(12) . . ?
N6 C30 H30A 118.7 . . ?
C29 C30 H30A 118.7 . . ?
N7 C31 C32 122.6(12) . . ?
N7 C31 C36 115.0(9) . . ?
C32 C31 C36 122.5(11) . . ?
C31 C32 C33 117.0(12) . . ?
C31 C32 H32A 121.5 . . ?
C33 C32 H32A 121.5 . . ?
C34 C33 C32 120.7(11) . . ?
C34 C33 H33A 119.7 . . ?
C32 C33 H33A 119.7 . . ?
C33 C34 C35 119.7(13) . . ?
C33 C34 H34A 120.2 . . ?
C35 C34 H34A 120.2 . . ?
N7 C35 C34 121.8(12) . . ?
N7 C35 H35A 119.1 . . ?
C34 C35 H35A 119.1 . . ?
N8 C36 C37 122.2(11) . . ?
N8 C36 C31 113.3(9) . . ?
C37 C36 C31 124.5(10) . . ?
C36 C37 C38 118.9(11) . . ?
C36 C37 H37A 120.5 . . ?
C38 C37 H37A 120.5 . . ?
C37 C38 C39 119.1(12) . . ?
C37 C38 H38A 120.4 . . ?
C39 C38 H38A 120.4 . . ?
C40 C39 C38 119.9(13) . . ?
C40 C39 H39A 120.0 . . ?
C38 C39 H39A 120.0 . . ?
N8 C40 C39 121.1(11) . . ?
N8 C40 H40A 119.5 . . ?
C39 C40 H40A 119.5 . . ?
C42 C41 N9 122.5(13) . . ?
C42 C41 C46 123.8(12) . . ?
N9 C41 C46 113.6(10) . . ?
C41 C42 C43 119.1(14) . . ?
C41 C42 H42A 120.4 . . ?
C43 C42 H42A 120.4 . . ?
C42 C43 C44 119.8(13) . . ?
C42 C43 H43A 120.1 . . ?
C44 C43 H43A 120.1 . . ?
C43 C44 C45 118.6(15) . . ?
C43 C44 H44A 120.7 . . ?
C45 C44 H44A 120.7 . . ?
N9 C45 C44 122.6(13) . . ?
N9 C45 H45A 118.7 . . ?
C44 C45 H45A 118.7 . . ?
N10 C46 C47 122.2(13) . . ?
N10 C46 C41 115.2(10) . . ?
C47 C46 C41 122.6(12) . . ?
C48 C47 C46 118.6(13) . . ?
C48 C47 H47A 120.7 . . ?
C46 C47 H47A 120.7 . . ?
C47 C48 C49 119.4(13) . . ?
C47 C48 H48A 120.3 . . ?
C49 C48 H48A 120.3 . . ?
C50 C49 C48 118.0(14) . . ?
C50 C49 H49A 121.0 . . ?
C48 C49 H49A 121.0 . . ?
N10 C50 C49 122.1(12) . . ?
N10 C50 H50A 119.0 . . ?
C49 C50 H50A 119.0 . . ?
C5 N1 C1 119.5(8) . . ?
C5 N1 Cu1 126.7(7) . . ?
C1 N1 Cu1 113.7(6) . . ?
C10 N2 C6 119.7(9) . . ?
C10 N2 Cu1 124.8(7) . . ?
C6 N2 Cu1 115.2(7) . . ?
C15 N3 C11 118.7(8) . . ?
C15 N3 Cu2 125.6(6) . . ?
C11 N3 Cu2 115.4(6) . . ?
C20 N4 C16 118.4(8) . . ?
C20 N4 Cu2 126.9(6) . . ?
C16 N4 Cu2 114.4(6) . . ?
C25 N5 C21 118.5(10) . . ?
C25 N5 Cu3 127.0(8) . . ?
C21 N5 Cu3 114.6(7) . . ?
C30 N6 C26 117.8(10) . . ?
C30 N6 Cu3 127.4(7) . . ?
C26 N6 Cu3 113.9(7) . . ?
C35 N7 C31 118.3(10) . . ?
C35 N7 Cu4 126.5(8) . . ?
C31 N7 Cu4 115.0(7) . . ?
C40 N8 C36 118.6(9) . . ?
C40 N8 Cu4 126.1(7) . . ?
C36 N8 Cu4 115.2(7) . . ?
C45 N9 C41 117.4(10) . . ?
C45 N9 Cu5 127.1(8) . . ?
C41 N9 Cu5 114.9(8) . . ?
C50 N10 C46 119.7(10) . . ?
C50 N10 Cu5 126.4(8) . . ?
C46 N10 Cu5 113.5(8) . . ?

loop_
_geom_bond_atom_site_label_1
_geom_bond_atom_site_label_2
_geom_bond_distance
_geom_bond_site_symmetry_2
_geom_bond_publ_flag
W1 O9 1.731(7) . ?
W1 O8 1.769(6) . ?
W1 O5 1.921(6) . ?
W1 O6 1.987(6) . ?
W1 O7 2.032(6) . ?
W1 O1 2.308(6) . ?
W2 O13 1.712(6) . ?
W2 O10 1.771(6) . ?
W2 O5 1.931(6) . ?
W2 O12 2.008(6) . ?
W2 O11 2.055(6) . ?
W2 O1 2.295(6) . ?
W3 O14 1.718(6) . ?
W3 O7 1.886(6) . ?
W3 O11 1.906(6) . ?
W3 O16 1.915(6) . ?
W3 O15 1.963(6) . ?
W3 O1 2.350(5) . ?
W4 O17 1.717(6) . ?
W4 O20 1.817(6) . ?
W4 O18 1.881(6) . ?
W4 O19 1.897(6) . ?
W4 O15 2.030(6) . ?
W4 O2 2.457(6) . ?
W5 O21 1.731(6) . ?
W5 O22 1.770(6) . ?
W5 O23 1.919(6) . ?
W5 O12 1.990(6) . ?
W5 O18 2.093(6) . ?
W5 O2 2.319(6) . ?
W6 O26 1.726(7) . ?
W6 O24 1.775(6) . ?
W6 O25 1.871(6) . ?
W6 O23 1.983(6) . ?
W6 O20 2.102(6) . ?
W6 O2 2.254(6) . ?
W7 O27 1.716(7) . ?
W7 O29 1.771(6) . ?
W7 O28 1.890(6) . ?
W7 O30 2.017(6) . ?
W7 O6 2.053(6) . ?
W7 O3 2.291(6) . ?
W8 O32 1.710(6) . ?
W8 O31 1.794(7) . ?
W8 O19 1.898(6) . ?
W8 O30 1.918(6) . ?
W8 O16 2.085(6) . ?
W8 O3 2.400(6) . ?
W9 O34 1.725(7) . ?
W9 O33 1.730(7) . ?
W9 O25 1.960(6) . ?
W9 O28 1.973(7) . ?
W9 O31 2.176(6) . ?
W9 O3 2.286(6) . ?
Cu1 O29 1.932(6) . ?
Cu1 O8 1.933(6) . ?
Cu1 N2 1.978(8) . ?
Cu1 N1 2.008(8) . ?
Cu1 O4 2.220(6) . ?
Cu2 O4 1.903(6) . ?
Cu2 N3 2.001(8) . ?
Cu2 O10 2.015(6) . ?
Cu2 N4 2.019(8) . ?
Cu2 O22 2.194(6) . ?
Cu3 O24 1.931(6) . ?
Cu3 N6 1.966(9) . ?
Cu3 N5 1.989(8) . ?
Cu3 O1W 2.005(7) . ?
Cu3 O26 2.299(7) 2 ?
Cu4 N7 1.995(8) . ?
Cu4 N8 2.003(8) . ?
Cu4 O12 2.036(6) . ?
Cu4 O15 2.046(6) . ?
Cu4 O18 2.281(6) . ?
Cu4 O11 2.399(6) . ?
Cu5 N9 1.955(9) . ?
Cu5 O6 1.973(6) . ?
Cu5 N10 2.003(9) . ?
Cu5 O16 2.127(6) . ?
Cu5 O30 2.250(6) . ?
Ge O4 1.721(6) . ?
Ge O3 1.767(6) . ?
Ge O1 1.774(6) . ?
Ge O2 1.776(6) . ?
O26 Cu3 2.299(7) 2 ?
C1 N1 1.347(12) . ?
C1 C2 1.412(14) . ?
C1 C6 1.458(14) . ?
C2 C3 1.390(15) . ?
C2 H2A 0.9300 . ?
C3 C4 1.359(16) . ?
C3 H3A 0.9300 . ?
C4 C5 1.393(14) . ?
C4 H4A 0.9300 . ?
C5 N1 1.337(12) . ?
C5 H5A 0.9300 . ?
C6 N2 1.363(12) . ?
C6 C7 1.364(13) . ?
C7 C8 1.371(16) . ?
C7 H7A 0.9300 . ?
C8 C9 1.362(16) . ?
C8 H8A 0.9300 . ?
C9 C10 1.398(14) . ?
C9 H9A 0.9300 . ?
C10 N2 1.336(12) . ?
C10 H10A 0.9300 . ?
C11 N3 1.352(12) . ?
C11 C12 1.376(13) . ?
C11 C16 1.476(13) . ?
C12 C13 1.364(15) . ?
C12 H12A 0.9300 . ?
C13 C14 1.378(16) . ?
C13 H13A 0.9300 . ?
C14 C15 1.388(14) . ?
C14 H14A 0.9300 . ?
C15 N3 1.326(12) . ?
C15 H15A 0.9300 . ?
C16 N4 1.369(12) . ?
C16 C17 1.387(13) . ?
C17 C18 1.393(14) . ?
C17 H17A 0.9300 . ?
C18 C19 1.358(14) . ?
C18 H18A 0.9300 . ?
C19 C20 1.383(13) . ?
C19 H19A 0.9300 . ?
C20 N4 1.336(12) . ?
C20 H20A 0.9300 . ?
C21 N5 1.348(14) . ?
C21 C22 1.368(16) . ?
C21 C26 1.473(16) . ?
C22 C23 1.37(2) . ?
C22 H22A 0.9300 . ?
C23 C24 1.37(2) . ?
C23 H23A 0.9300 . ?
C24 C25 1.381(16) . ?
C24 H24A 0.9300 . ?
C25 N5 1.335(14) . ?
C25 H25A 0.9300 . ?
C26 N6 1.357(13) . ?
C26 C27 1.385(16) . ?
C27 C28 1.36(2) . ?
C27 H27A 0.9300 . ?
C28 C29 1.364(19) . ?
C28 H28A 0.9300 . ?
C29 C30 1.358(17) . ?
C29 H29A 0.9300 . ?
C30 N6 1.341(14) . ?
C30 H30A 0.9300 . ?
C31 N7 1.342(13) . ?
C31 C32 1.383(15) . ?
C31 C36 1.494(16) . ?
C32 C33 1.391(19) . ?
C32 H32A 0.9300 . ?
C33 C34 1.325(19) . ?
C33 H33A 0.9300 . ?
C34 C35 1.383(15) . ?
C34 H34A 0.9300 . ?
C35 N7 1.332(14) . ?
C35 H35A 0.9300 . ?
C36 N8 1.352(13) . ?
C36 C37 1.366(15) . ?
C37 C38 1.371(18) . ?
C37 H37A 0.9300 . ?
C38 C39 1.378(18) . ?
C38 H38A 0.9300 . ?
C39 C40 1.368(16) . ?
C39 H39A 0.9300 . ?
C40 N8 1.349(13) . ?
C40 H40A 0.9300 . ?
C41 C42 1.355(16) . ?
C41 N9 1.368(14) . ?
C41 C46 1.477(18) . ?
C42 C43 1.37(2) . ?
C42 H42A 0.9300 . ?
C43 C44 1.37(2) . ?
C43 H43A 0.9300 . ?
C44 C45 1.382(17) . ?
C44 H44A 0.9300 . ?
C45 N9 1.331(15) . ?
C45 H45A 0.9300 . ?
C46 N10 1.343(14) . ?
C46 C47 1.390(17) . ?
C47 C48 1.38(2) . ?
C47 H47A 0.9300 . ?
C48 C49 1.40(2) . ?
C48 H48A 0.9300 . ?
C49 C50 1.401(16) . ?
C49 H49A 0.9300 . ?
C50 N10 1.319(15) . ?
C50 H50A 0.9300 . ?
